data_4025941
loop_
_publ_author_name
'Karl J. Bonney'
'D. Christopher Braddock'
'Andrew J. P. White'
'Muhammad Yaqoob'

_publ_section_title
;
 Intramolecular Bromonium Ion Assisted Epoxide Ring-Opening: Capture of
 the Oxonium Ion with an Added External Nucleophile
;
_journal_name_full 'Journal of Organic Chemistry'
_journal_page_first 97
_journal_page_last 104
_journal_paper_doi 10.1021/jo101617h
_journal_volume 76
_journal_year 2011
_chemical_formula_moiety 'C8 H12 Br Cl O'
_chemical_formula_sum 'C8 H12 Br Cl O'
_chemical_formula_weight 239.54
_chemical_name_systematic
; 
 ? 
;
_space_group_IT_number 62
_symmetry_cell_setting orthorhombic
_symmetry_space_group_name_Hall '-P 2ac 2n'
_symmetry_space_group_name_H-M 'P n m a'
_atom_sites_solution_hydrogens geom
_atom_sites_solution_primary direct
_atom_sites_solution_secondary difmap
_audit_creation_method SHELXL-97
_cell_angle_alpha 90.00
_cell_angle_beta 90.00
_cell_angle_gamma 90.00
_cell_formula_units_Z 4
_cell_length_a 12.6909(4)
_cell_length_b 8.7610(4)
_cell_length_c 8.0814(2)
_cell_measurement_reflns_used 5596
_cell_measurement_temperature 173(2)
_cell_measurement_theta_max 32.2093
_cell_measurement_theta_min 3.7779
_cell_volume 898.53(5)
_computing_cell_refinement 'CrysAlis RED, Oxford Diffraction Ltd'
_computing_data_collection 'CrysAlis CCD, Oxford Diffraction Ltd'
_computing_data_reduction 'CrysAlis RED, Oxford Diffraction Ltd'
_computing_molecular_graphics 'Bruker SHELXTL'
_computing_publication_material 'Bruker SHELXTL'
_computing_structure_refinement 'SHELXL-97 (Sheldrick, 1997)'
_computing_structure_solution 'SHELXS-97 (Sheldrick, 1990)'
_diffrn_ambient_temperature 173(2)
_diffrn_detector_area_resol_mean 15.9863
_diffrn_measured_fraction_theta_full 0.994
_diffrn_measured_fraction_theta_max 0.951
_diffrn_measurement_device_type 'OD Xcalibur 3'
_diffrn_measurement_method 'phi and omega scans'
_diffrn_radiation_monochromator graphite
_diffrn_radiation_source 'Enhance (Mo) X-ray Source'
_diffrn_radiation_type MoK\a
_diffrn_radiation_wavelength 0.71073
_diffrn_reflns_av_R_equivalents 0.0426
_diffrn_reflns_av_sigmaI/netI 0.0319
_diffrn_reflns_limit_h_max 18
_diffrn_reflns_limit_h_min -18
_diffrn_reflns_limit_k_max 12
_diffrn_reflns_limit_k_min -12
_diffrn_reflns_limit_l_max 12
_diffrn_reflns_limit_l_min -12
_diffrn_reflns_number 11869
_diffrn_reflns_theta_full 31.00
_diffrn_reflns_theta_max 32.20
_diffrn_reflns_theta_min 3.79
_diffrn_standards_number 0
_exptl_absorpt_coefficient_mu 4.812
_exptl_absorpt_correction_T_max 1.00000
_exptl_absorpt_correction_T_min 0.59161
_exptl_absorpt_correction_type multi-scan
_exptl_absorpt_process_details
; 
CrysAlis RED, Oxford Diffraction Ltd., 
Version 1.171.32.5 (release 08-05-2007 CrysAlis171 .NET) 
(compiled May  8 2007,13:10:02) 
empirical absorption correction using spherical harmonics, 
implemented in SCALE3 ABSPACK scaling algorithm. 
;
_exptl_crystal_colour Colourless
_exptl_crystal_density_diffrn 1.771
_exptl_crystal_description 'blocky needles'
_exptl_crystal_F_000 480
_exptl_crystal_size_max 0.44
_exptl_crystal_size_mid 0.11
_exptl_crystal_size_min 0.10
_refine_diff_density_max 0.529
_refine_diff_density_min -0.449
_refine_diff_density_rms 0.082
_refine_ls_extinction_method none
_refine_ls_goodness_of_fit_ref 1.109
_refine_ls_hydrogen_treatment constr
_refine_ls_matrix_type full
_refine_ls_number_parameters 95
_refine_ls_number_reflns 1589
_refine_ls_number_restraints 171
_refine_ls_restrained_S_all 1.248
_refine_ls_R_factor_all 0.0574
_refine_ls_R_factor_gt 0.0319
_refine_ls_shift/su_max 0.001
_refine_ls_shift/su_mean 0.000
_refine_ls_structure_factor_coef Fsqd
_refine_ls_weighting_details 'calc w=1/[\s^2^(Fo^2^)+(0.0277P)^2^+0.7538P] where P=(Fo^2^+2Fc^2^)/3'
_refine_ls_weighting_scheme calc
_refine_ls_wR_factor_gt 0.0728
_refine_ls_wR_factor_ref 0.0817
_reflns_number_gt 1073
_reflns_number_total 1589
_reflns_threshold_expression >2sigma(I)
_cod_data_source_file jo101617h_si_001_9.cif
_cod_data_source_block 8d
_cod_database_code 4025941

loop_
_symmetry_equiv_pos_as_xyz
'x, y, z'
'-x+1/2, -y, z+1/2'
'-x, y+1/2, -z'
'x+1/2, -y+1/2, -z+1/2'
'-x, -y, -z'
'x-1/2, y, -z-1/2'
'x, -y-1/2, z'
'-x-1/2, y-1/2, z-1/2'

loop_
_atom_site_label
_atom_site_type_symbol
_atom_site_fract_x
_atom_site_fract_y
_atom_site_fract_z
_atom_site_U_iso_or_equiv
_atom_site_adp_type
_atom_site_occupancy
_atom_site_symmetry_multiplicity
_atom_site_calc_flag
_atom_site_refinement_flags
_atom_site_disorder_assembly
_atom_site_disorder_group
C1 C 0.31303(18) 0.1666(3) 0.0239(3) 0.0346(6) Uani 1 1 d . . .
H1A H 0.3511 0.1172 -0.0703 0.042 Uiso 1 1 calc R . .
O1 O 0.21830(19) 0.2500 -0.0200(4) 0.0427(7) Uani 1 2 d S . .
C2 C 0.31013(19) 0.0774(3) 0.1809(3) 0.0365(6) Uani 1 1 d D A .
H2A H 0.2745 -0.0213 0.1599 0.044 Uiso 1 1 calc R . .
H2B H 0.2676 0.1340 0.2633 0.044 Uiso 1 1 calc R . .
C3 C 0.4192(2) 0.0461(3) 0.2541(4) 0.0388(6) Uani 1 1 d D . .
H3A H 0.4678 0.0207 0.1622 0.047 Uiso 0.723(8) 1 calc PR A -1
H3B H 0.4142 -0.0451 0.3260 0.047 Uiso 0.723(8) 1 calc PR A -1
H3C H 0.4499 -0.0414 0.1934 0.047 Uiso 0.165(9) 1 d PR B -2
H3D H 0.4093 0.0130 0.3702 0.047 Uiso 0.165(9) 1 d PR B -2
H3E H 0.4551 -0.0266 0.1791 0.047 Uiso 0.112(3) 1 d PR C -3
H3F H 0.4078 -0.0082 0.3601 0.047 Uiso 0.112(3) 1 d PR C -3
C4 C 0.4691(6) 0.1781(7) 0.3567(8) 0.026(5) Uiso 0.362(4) 1 d PDU . -1
H4A H 0.5370 0.1342 0.3976 0.031 Uiso 0.362(4) 1 calc PR A -1
Br4 Br 0.3931(3) 0.2327(13) 0.5599(3) 0.0294(14) Uani 0.362(4) 1 d PDU . -1
C5 C 0.5022(5) 0.3269(7) 0.2703(9) 0.028(3) Uiso 0.362(4) 1 d PDU . -1
H5A H 0.5581 0.3712 0.3430 0.034 Uiso 0.362(4) 1 calc PR A -1
Cl5 Cl 0.5702(5) 0.2713(12) 0.0838(8) 0.0266(14) Uani 0.362(4) 1 d PDU . -1
C4' C 0.5021(11) 0.1743(14) 0.259(3) 0.028(7) Uiso 0.083(4) 1 d PDU . -2
H4'A H 0.5593 0.1299 0.3291 0.034 Uiso 0.083(4) 1 calc PR B -2
Cl4' Cl 0.5649(15) 0.199(2) 0.064(2) 0.033(3) Uiso 0.083(4) 1 d PDU . -2
C5' C 0.4744(13) 0.3226(14) 0.3493(19) 0.033(19) Uiso 0.083(4) 1 d PDU . -2
H5'A H 0.5415 0.3647 0.3954 0.040 Uiso 0.083(4) 1 calc PR B -2
Br5' Br 0.3812(10) 0.265(3) 0.5452(14) 0.025(2) Uiso 0.083(4) 1 d PDU . -2
C4" C 0.4981(12) 0.1761(14) 0.282(3) 0.026(7) Uiso 0.0559(14) 1 d PDU . -3
H4"A H 0.5560 0.1322 0.3516 0.031 Uiso 0.0559(14) 1 calc PR C -3
Br4" Br 0.5654(14) 0.235(3) 0.063(2) 0.024(2) Uiso 0.0559(14) 1 d PDU . -3
C5" C 0.4656(17) 0.3249(15) 0.367(2) 0.030(19) Uiso 0.0559(14) 1 d PDU . -3
H5"A H 0.5345 0.3688 0.4035 0.036 Uiso 0.0559(14) 1 calc PR C -3
Cl5" Cl 0.395(3) 0.307(3) 0.554(3) 0.031(5) Uiso 0.0559(14) 1 d PDU . -3

loop_
_atom_site_aniso_label
_atom_site_aniso_U_11
_atom_site_aniso_U_22
_atom_site_aniso_U_33
_atom_site_aniso_U_23
_atom_site_aniso_U_13
_atom_site_aniso_U_12
C1 0.0204(10) 0.0459(16) 0.0376(13) -0.0052(12) -0.0059(9) 0.0006(10)
O1 0.0240(12) 0.0540(19) 0.0501(16) 0.000 -0.0144(12) 0.000
C2 0.0291(11) 0.0342(15) 0.0462(15) -0.0008(12) -0.0043(11) -0.0049(11)
C3 0.0329(12) 0.0344(15) 0.0490(15) 0.0049(13) -0.0081(11) -0.0012(11)
Br4 0.0291(8) 0.031(4) 0.0276(6) 0.0038(10) 0.0024(6) 0.0018(14)
Cl5 0.0195(10) 0.031(4) 0.0287(17) 0.0068(16) 0.0020(13) -0.0020(12)

loop_
_atom_type_symbol
_atom_type_description
_atom_type_scat_dispersion_real
_atom_type_scat_dispersion_imag
_atom_type_scat_source
C C 0.0033 0.0016 'International Tables Vol C Tables 4.2.6.8 and 6.1.1.4'
H H 0.0000 0.0000 'International Tables Vol C Tables 4.2.6.8 and 6.1.1.4'
O O 0.0106 0.0060 'International Tables Vol C Tables 4.2.6.8 and 6.1.1.4'
Cl Cl 0.1484 0.1585 'International Tables Vol C Tables 4.2.6.8 and 6.1.1.4'
Br Br -0.2901 2.4595 'International Tables Vol C Tables 4.2.6.8 and 6.1.1.4'

loop_
_geom_angle_atom_site_label_1
_geom_angle_atom_site_label_2
_geom_angle_atom_site_label_3
_geom_angle
_geom_angle_site_symmetry_1
_geom_angle_site_symmetry_3
O1 C1 C1 59.75(12) . 7_565
O1 C1 C2 116.8(2) . .
C1 C1 C2 121.62(15) 7_565 .
C1 O1 C1 60.5(2) 7_565 .
C1 C2 C3 113.6(2) . .
C2 C3 C4" 121.0(7) . .
C2 C3 C5 121.5(3) . 7_565
C2 C3 C4' 119.8(7) . .
C2 C3 C5' 117.8(7) . 7_565
C2 C3 C4 116.1(3) . .
C2 C3 C5" 115.8(8) . 7_565
C5 C4 C3 119.9(5) . .
C5 C4 Br4 107.9(5) . .
C3 C4 Br4 115.2(5) . .
C3 C5 C4 117.7(5) 7_565 .
C3 C5 Cl5 116.9(5) 7_565 .
C4 C5 Cl5 106.3(5) . .
C5' C4' C3 118.3(10) . .
C5' C4' Cl4' 114.9(11) . .
C3 C4' Cl4' 112.0(10) . .
C4' C5' C3 119.7(11) . 7_565
C4' C5' Br5' 107.2(10) . .
C3 C5' Br5' 107.8(10) 7_565 .
C5" C4" C3 121.6(11) . .
C5" C4" Br4" 106.5(11) . .
C3 C4" Br4" 109.4(11) . .
C4" C5" C3 117.2(11) . 7_565
C4" C5" Cl5" 116.3(13) . .
C3 C5" Cl5" 111.9(12) 7_565 .

loop_
_geom_bond_atom_site_label_1
_geom_bond_atom_site_label_2
_geom_bond_distance
_geom_bond_site_symmetry_2
C1 O1 1.451(3) .
C1 C1 1.462(6) 7_565
C1 C2 1.491(4) .
O1 C1 1.451(3) 7_565
C2 C3 1.530(3) .
C3 C4" 1.533(12) .
C3 C5 1.537(7) 7_565
C3 C4' 1.539(12) .
C3 C5' 1.551(12) 7_565
C3 C4 1.557(6) .
C3 C5" 1.566(12) 7_565
C4 C5 1.537(8) .
C4 Br4 1.964(7) .
C5 C3 1.537(7) 7_565
C5 Cl5 1.804(8) .
C4' C5' 1.532(13) .
C4' Cl4' 1.779(17) .
C5' C3 1.551(12) 7_565
C5' Br5' 2.038(17) .
C4" C5" 1.528(13) .
C4" Br4" 2.039(18) .
C5" C3 1.566(12) 7_565
C5" Cl5" 1.763(18) .
